data_4504185
loop_
_publ_author_name
'Welk, Margaret E.'
'Stern, Charlotte L.'
'Poeppelmeier, Kenneth R.'
'Norquist, Alexander J.'

_publ_section_title
;
 Effects of Reaction Gel Dehydration on the Synthesis of Cu(NC5H5)4VOF4and
 [Cu(NC5H5)4VOF4][Cu(NC5H5)4(H2O)VOF4]&#x00B7;H2O
;
_journal_issue 5
_journal_name_full 'Crystal Growth &amp; Design'
_journal_page_first 956
_journal_paper_doi 10.1021/cg0609062
_journal_volume 7
_journal_year 2007
_chemical_absolute_configuration ad
_chemical_formula_moiety 'C20 H20 Cu1 F4 N4 O1 V1'
_chemical_formula_sum 'C20 H20 Cu F4 N4 O V'
_chemical_formula_weight 522.88
_space_group_IT_number 20
_symmetry_cell_setting orthorhombic
_symmetry_space_group_name_Hall 'C 2c 2'
_symmetry_space_group_name_H-M 'C 2 2 21'
_atom_sites_solution_hydrogens geom
_atom_sites_solution_primary direct
_audit_creation_date 06-10-05
_audit_creation_method CRYSTALS_ver_12.84
_cell_angle_alpha 90
_cell_angle_beta 90
_cell_angle_gamma 90
_cell_formula_units_Z 8
_cell_length_a 10.5023(5)
_cell_length_b 13.0806(7)
_cell_length_c 31.0970(16)
_cell_measurement_reflns_used 2500
_cell_measurement_temperature 150
_cell_measurement_theta_max 27
_cell_measurement_theta_min 3
_cell_volume 4272.0(4)
_computing_cell_refinement 'DENZO/SCALEPACK (Otwinowski & Minor, 1997)'
_computing_data_collection 'COLLECT (Nonius, 1997-2001).'
_computing_data_reduction 'DENZO/SCALEPACK (Otwinowski & Minor, 1997)'
_computing_molecular_graphics 'CAMERON (Watkin et al., 1996)'
_computing_publication_material 'CRYSTALS (Betteridge et al., 2003)'
_computing_structure_refinement 'CRYSTALS (Betteridge et al., 2003)'
_computing_structure_solution 'SIR92 (Altomare et al., 1994)'
_diffrn_ambient_temperature 150
_diffrn_measured_fraction_theta_full 0.997
_diffrn_measured_fraction_theta_max 0.983
_diffrn_measurement_device_type 'Nonius KappaCCD'
_diffrn_measurement_method \w
_diffrn_radiation_monochromator graphite
_diffrn_radiation_type 'Mo K\a'
_diffrn_radiation_wavelength 0.71073
_diffrn_reflns_av_R_equivalents 0.060
_diffrn_reflns_limit_h_max 13
_diffrn_reflns_limit_h_min -13
_diffrn_reflns_limit_k_max 17
_diffrn_reflns_limit_k_min -17
_diffrn_reflns_limit_l_max 41
_diffrn_reflns_limit_l_min -41
_diffrn_reflns_number 36728
_diffrn_reflns_theta_full 27.452
_diffrn_reflns_theta_max 28.301
_diffrn_reflns_theta_min 2.487
_diffrn_standards_number 0
_exptl_absorpt_coefficient_mu 1.487
_exptl_absorpt_correction_T_max 0.86
_exptl_absorpt_correction_T_min 0.86
_exptl_absorpt_correction_type multi-scan
_exptl_absorpt_process_details 'DENZO/SCALEPACK (Otwinowski & Minor, 1997)'
_exptl_crystal_colour blue
_exptl_crystal_density_diffrn 1.626
_exptl_crystal_density_meas 1.616(5)
_exptl_crystal_density_method 'floatation pycnometry'
_exptl_crystal_description block
_exptl_crystal_F_000 2112
_exptl_crystal_size_max 0.196
_exptl_crystal_size_mid 0.146
_exptl_crystal_size_min 0.042
_refine_diff_density_max 0.55
_refine_diff_density_min -0.39
_refine_ls_abs_structure_details 'Flack (1983), 2203 Friedel-pairs'
_refine_ls_abs_structure_Flack 0.389(15)
_refine_ls_extinction_method None
_refine_ls_goodness_of_fit_ref 0.8833
_refine_ls_hydrogen_treatment constr
_refine_ls_matrix_type full
_refine_ls_number_parameters 281
_refine_ls_number_reflns 3379
_refine_ls_number_restraints 0
_refine_ls_R_factor_all 0.0422
_refine_ls_R_factor_gt 0.0279
_refine_ls_shift/su_max 0.001018
_refine_ls_structure_factor_coef Fsqd
_refine_ls_weighting_details
;
 Method, part 1, Chebychev polynomial, (Watkin, 1994, Prince, 1982) 
 [weight] = 1.0/[A~0~*T~0~(x)+A~1~*T~1~(x) ... +A~n-1~]*T~n-1~(x)] 
 where A~i~ are the Chebychev coefficients listed below and x= Fcalc/Fmax 
 Method = Robust Weighting (Prince, 1982) 
 W = [weight] * [1-(deltaF/6*sigmaF)^2^]^2^ 
 A~i~ are: 
 4.71 6.82 3.56 1.05 
;
_refine_ls_weighting_scheme calc
_refine_ls_wR_factor_all 0.0779
_refine_ls_wR_factor_gt 0.0673
_refine_ls_wR_factor_ref 0.0673
_reflns_limit_h_max 13
_reflns_limit_h_min -13
_reflns_limit_k_max 17
_reflns_limit_k_min 0
_reflns_limit_l_max 41
_reflns_limit_l_min 0
_reflns_number_gt 3379
_reflns_number_total 5096
_reflns_threshold_expression I>3.0\s(I)
_oxford_diffrn_Wilson_B_factor 0.00
_oxford_diffrn_Wilson_scale 0.00
_oxford_refine_ls_scale 0.067810(12)
_oxford_structure_analysis_title '10051054 Compound X'
_cod_data_source_file cg0609062si20061211_025118.cif
_cod_data_source_block Cu(pyridine)~4~VOF~4~_2
_cod_depositor_comments
;
The following automatic conversions were performed:

'_symmetry_cell_setting' value 'Orthorhombic' changed to
'orthorhombic' according to
/home/saulius/struct/CIF-dictionaries/cif_core.dic dictionary named
'cif_core.dic' version 2.4.1 from 2010-06-29.

Automatic conversion script
Id: cif_fix_values 1715 2011-07-08 13:25:40Z adriana 
;
_cod_original_sg_symbol_H-M 'C 2 2 21 '
_cod_original_formula_sum 'C20 H20 Cu1 F4 N4 O1 V1'
_cod_database_code 4504185

loop_
_symmetry_equiv_pos_as_xyz
x,y,z
x+1/2,y+1/2,z
x,-y,-z
x+1/2,-y+1/2,-z
-x,y,-z+1/2
-x+1/2,y+1/2,-z+1/2
-x,-y,z+1/2
-x+1/2,-y+1/2,z+1/2

loop_
_atom_site_label
_atom_site_type_symbol
_atom_site_fract_x
_atom_site_fract_y
_atom_site_fract_z
_atom_site_U_iso_or_equiv
_atom_site_occupancy
_atom_site_adp_type
_atom_site_refinement_flags_posn
Cu1 Cu -0.27149(4) -1.17577(3) -0.382237(13) 0.0234 1.0000 Uani .
V1 V -0.05173(5) -1.43013(4) -0.373461(17) 0.0213 1.0000 Uani .
O1 O -0.1325(3) -1.4900(2) -0.33792(10) 0.0403 1.0000 Uani .
F1 F 0.09730(19) -1.51092(18) -0.38542(7) 0.0350 1.0000 Uani .
F2 F -0.1080(2) -1.48461(19) -0.42597(7) 0.0335 1.0000 Uani .
F3 F -0.1468(2) -1.31681(17) -0.38358(8) 0.0362 1.0000 Uani .
F4 F 0.0607(3) -1.3481(2) -0.34291(12) 0.0694 1.0000 Uani .
N1 N -0.3112(3) -1.1937(2) -0.44609(9) 0.0230 1.0000 Uani .
N2 N -0.2414(3) -1.1524(2) -0.31812(9) 0.0239 1.0000 Uani .
N3 N -0.4281(3) -1.2570(2) -0.36473(9) 0.0241 1.0000 Uani .
N4 N -0.1200(3) -1.0886(2) -0.39922(9) 0.0228 1.0000 Uani .
C1 C -0.3976(3) -1.1356(3) -0.46670(12) 0.0252 1.0000 Uani .
C2 C -0.4195(4) -1.1420(3) -0.51044(12) 0.0301 1.0000 Uani .
C3 C -0.3503(4) -1.2117(3) -0.53452(14) 0.0364 1.0000 Uani .
C4 C -0.2628(4) -1.2730(3) -0.51384(12) 0.0362 1.0000 Uani .
C5 C -0.2449(3) -1.2620(3) -0.46995(11) 0.0268 1.0000 Uani .
C6 C -0.3089(3) -1.0791(3) -0.29822(12) 0.0316 1.0000 Uani .
C7 C -0.3064(4) -1.0647(3) -0.25435(12) 0.0388 1.0000 Uani .
C8 C -0.2322(4) -1.1279(3) -0.22924(12) 0.0367 1.0000 Uani .
C9 C -0.1647(4) -1.2046(3) -0.24919(13) 0.0371 1.0000 Uani .
C10 C -0.1693(4) -1.2143(3) -0.29350(13) 0.0328 1.0000 Uani .
C11 C -0.5448(4) -1.2231(3) -0.37387(12) 0.0260 1.0000 Uani .
C12 C -0.6530(4) -1.2738(3) -0.35919(14) 0.0333 1.0000 Uani .
C13 C -0.6385(4) -1.3593(3) -0.33342(14) 0.0350 1.0000 Uani .
C14 C -0.5193(4) -1.3934(3) -0.32422(14) 0.0328 1.0000 Uani .
C15 C -0.4153(3) -1.3406(3) -0.34040(11) 0.0273 1.0000 Uani .
C16 C -0.0011(3) -1.1156(3) -0.38744(13) 0.0266 1.0000 Uani .
C17 C 0.1048(3) -1.0632(3) -0.40144(13) 0.0330 1.0000 Uani .
C18 C 0.0897(4) -0.9815(3) -0.42917(14) 0.0350 1.0000 Uani .
C19 C -0.0321(4) -0.9526(3) -0.44132(13) 0.0335 1.0000 Uani .
C20 C -0.1353(4) -1.0070(3) -0.42531(12) 0.0279 1.0000 Uani .
H1 H -0.4435 -1.0886 -0.4495 0.0317 1.0000 Uiso R
H2 H -0.4781 -1.0995 -0.5236 0.0368 1.0000 Uiso R
H3 H -0.3638 -1.2175 -0.5648 0.0450 1.0000 Uiso R
H4 H -0.2161 -1.3221 -0.5294 0.0434 1.0000 Uiso R
H5 H -0.1845 -1.3030 -0.4557 0.0334 1.0000 Uiso R
H6 H -0.3591 -1.0373 -0.3154 0.0388 1.0000 Uiso R
H7 H -0.3534 -1.0123 -0.2417 0.0472 1.0000 Uiso R
H8 H -0.2279 -1.1198 -0.1987 0.0455 1.0000 Uiso R
H9 H -0.1152 -1.2495 -0.2328 0.0439 1.0000 Uiso R
H10 H -0.1224 -1.2652 -0.3076 0.0404 1.0000 Uiso R
H11 H -0.5544 -1.1638 -0.3911 0.0331 1.0000 Uiso R
H12 H -0.7349 -1.2503 -0.3662 0.0424 1.0000 Uiso R
H13 H -0.7098 -1.3933 -0.3224 0.0421 1.0000 Uiso R
H14 H -0.5057 -1.4512 -0.3073 0.0397 1.0000 Uiso R
H15 H -0.3339 -1.3632 -0.3342 0.0342 1.0000 Uiso R
H16 H 0.0091 -1.1721 -0.3692 0.0328 1.0000 Uiso R
H17 H 0.1873 -1.0824 -0.3923 0.0397 1.0000 Uiso R
H18 H 0.1606 -0.9465 -0.4392 0.0413 1.0000 Uiso R
H19 H -0.0462 -0.8971 -0.4597 0.0419 1.0000 Uiso R
H20 H -0.2180 -0.9877 -0.4320 0.0344 1.0000 Uiso R

loop_
_atom_site_aniso_label
_atom_site_aniso_U_11
_atom_site_aniso_U_22
_atom_site_aniso_U_33
_atom_site_aniso_U_23
_atom_site_aniso_U_13
_atom_site_aniso_U_12
Cu1 0.02373(18) 0.0259(2) 0.02046(18) -0.00014(17) -0.00105(15) -0.00544(17)
V1 0.0211(2) 0.0215(3) 0.0212(3) 0.0026(2) 0.0017(2) 0.0012(2)
O1 0.0478(18) 0.0343(15) 0.0387(16) 0.0104(13) 0.0169(13) 0.0040(13)
F1 0.0235(10) 0.0491(13) 0.0325(11) -0.0122(11) -0.0012(9) 0.0092(9)
F2 0.0266(11) 0.0469(13) 0.0269(11) -0.0083(10) -0.0036(9) 0.0096(10)
F3 0.0402(11) 0.0295(10) 0.0388(12) 0.0033(11) -0.0067(10) 0.0019(9)
F4 0.0311(13) 0.0570(17) 0.120(3) -0.0496(18) -0.0287(16) 0.0132(13)
N1 0.0228(13) 0.0205(14) 0.0256(14) -0.0012(11) -0.0003(10) -0.0033(11)
N2 0.0223(15) 0.0254(14) 0.0241(13) 0.0005(10) -0.0004(11) -0.0029(11)
N3 0.0262(16) 0.0239(14) 0.0224(14) -0.0048(11) -0.0010(11) 0.0011(12)
N4 0.0252(15) 0.0200(14) 0.0234(13) -0.0039(11) 0.0006(11) -0.0020(11)
C1 0.0266(17) 0.0231(16) 0.0258(17) -0.0019(13) -0.0021(14) -0.0008(13)
C2 0.032(2) 0.0295(19) 0.0291(19) -0.0008(14) -0.0078(14) -0.0015(14)
C3 0.043(2) 0.041(2) 0.0251(19) -0.0054(16) -0.0039(16) -0.0023(18)
C4 0.042(2) 0.038(2) 0.0277(17) -0.0090(15) 0.0054(17) 0.0071(18)
C5 0.0243(19) 0.0289(17) 0.0272(17) -0.0019(13) 0.0001(13) 0.0018(14)
C6 0.0323(18) 0.0331(19) 0.0292(17) 0.0025(17) -0.0025(14) 0.0011(15)
C7 0.045(2) 0.039(2) 0.0323(19) -0.0064(19) 0.0040(16) 0.0087(18)
C8 0.039(2) 0.048(2) 0.0225(17) -0.0048(15) 0.0015(16) 0.0031(19)
C9 0.038(2) 0.047(3) 0.0260(19) 0.0015(16) -0.0057(16) 0.0077(17)
C10 0.030(2) 0.039(2) 0.029(2) -0.0035(16) -0.0023(15) 0.0108(16)
C11 0.0280(16) 0.0194(14) 0.0306(19) -0.0042(13) 0.0010(15) 0.0027(14)
C12 0.0247(19) 0.0313(19) 0.044(2) -0.0079(17) 0.0015(16) 0.0000(15)
C13 0.0302(19) 0.0339(19) 0.041(2) -0.0014(17) 0.0090(17) -0.0055(16)
C14 0.039(2) 0.0249(18) 0.035(2) 0.0045(15) 0.0039(16) -0.0009(15)
C15 0.0252(17) 0.0288(18) 0.0280(17) 0.0017(15) 0.0011(13) 0.0016(13)
C16 0.0240(16) 0.0216(16) 0.034(2) -0.0015(16) -0.0034(15) 0.0009(12)
C17 0.0234(17) 0.0274(19) 0.048(2) -0.0036(18) -0.0014(15) 0.0004(15)
C18 0.029(2) 0.0304(19) 0.046(2) 0.0030(18) 0.0086(16) -0.0064(15)
C19 0.035(2) 0.0262(19) 0.039(2) 0.0028(15) 0.0013(16) -0.0035(15)
C20 0.0266(18) 0.0270(18) 0.0301(18) 0.0011(15) -0.0004(15) 0.0004(14)

loop_
_atom_type_symbol
_atom_type_scat_dispersion_real
_atom_type_scat_dispersion_imag
_atom_type_scat_Cromer_Mann_a1
_atom_type_scat_Cromer_Mann_b1
_atom_type_scat_Cromer_Mann_a2
_atom_type_scat_Cromer_Mann_b2
_atom_type_scat_Cromer_Mann_a3
_atom_type_scat_Cromer_Mann_b3
_atom_type_scat_Cromer_Mann_a4
_atom_type_scat_Cromer_Mann_b4
_atom_type_scat_Cromer_Mann_c
_atom_type_scat_source
V 0.3005 0.5294 10.2971 6.8657 7.3511 0.4385 2.0703 26.8938 2.0571 102.4780 1.2199 'International Tables Vol C 4.2.6.8 and 6.1.1.4'
Cu 0.3201 1.2651 13.3380 3.5828 7.1676 0.2470 5.6158 11.3966 1.6735 64.8126 1.1910 'International Tables Vol C 4.2.6.8 and 6.1.1.4'
C 0.0033 0.0016 2.3100 20.8439 1.0200 10.2075 1.5886 0.5687 0.8650 51.6512 0.2156 'International Tables Vol C 4.2.6.8 and 6.1.1.4'
H 0.0000 0.0000 0.4930 10.5109 0.3229 26.1257 0.1402 3.1424 0.0408 57.7998 0.0030 'International Tables Vol C 4.2.6.8 and 6.1.1.4'
N 0.0061 0.0033 12.2126 0.0057 3.1322 9.8933 2.0125 28.9975 1.1663 0.5826 -11.5290 'International Tables Vol C 4.2.6.8 and 6.1.1.4'
O 0.0106 0.0060 3.0485 13.2771 2.2868 5.7011 1.5463 0.3239 0.8670 32.9089 0.2508 'International Tables Vol C 4.2.6.8 and 6.1.1.4'
F 0.0171 0.0103 3.5392 10.2825 2.6412 4.2944 1.5170 0.2615 1.0243 26.1476 0.2776 'International Tables Vol C 4.2.6.8 and 6.1.1.4'

loop_
_geom_angle_atom_site_label_1
_geom_angle_site_symmetry_1
_geom_angle_atom_site_label_2
_geom_angle_atom_site_label_3
_geom_angle
_geom_angle_publ_flag
F1 2_455 Cu1 F3 175.70(8) yes
F1 2_455 Cu1 N1 87.09(9) yes
F3 . Cu1 N1 90.39(10) yes
F1 2_455 Cu1 N2 89.72(10) yes
F3 . Cu1 N2 92.88(10) yes
N1 . Cu1 N2 176.53(12) yes
F1 2_455 Cu1 N3 90.87(10) yes
F3 . Cu1 N3 92.69(10) yes
N1 . Cu1 N3 92.01(11) yes
N2 . Cu1 N3 86.67(11) yes
F1 2_455 Cu1 N4 86.50(10) yes
F3 . Cu1 N4 89.96(10) yes
N1 . Cu1 N4 88.39(11) yes
N2 . Cu1 N4 92.79(11) yes
N3 . Cu1 N4 177.32(12) yes
O1 . V1 F1 107.22(14) yes
O1 . V1 F2 104.38(14) yes
F1 . V1 F2 83.09(10) yes
O1 . V1 F3 103.19(14) yes
F1 . V1 F3 149.59(11) yes
F2 . V1 F3 89.19(10) yes
O1 . V1 F4 105.48(18) yes
F1 . V1 F4 84.21(11) yes
F2 . V1 F4 149.84(15) yes
F3 . V1 F4 88.08(11) yes
Cu1 2_545 F1 V1 153.18(12) yes
Cu1 . F3 V1 168.87(14) yes
Cu1 . N1 C1 122.4(2) yes
Cu1 . N1 C5 120.2(2) yes
C1 . N1 C5 117.3(3) yes
Cu1 . N2 C6 118.3(2) yes
Cu1 . N2 C10 123.5(2) yes
C6 . N2 C10 117.6(3) yes
Cu1 . N3 C11 120.8(2) yes
Cu1 . N3 C15 119.9(2) yes
C11 . N3 C15 119.0(3) yes
Cu1 . N4 C16 120.6(2) yes
Cu1 . N4 C20 120.5(2) yes
C16 . N4 C20 118.7(3) yes
N1 . C1 C2 123.1(3) yes
N1 . C1 H1 116.2 no
C2 . C1 H1 120.7 no
C1 . C2 C3 119.0(4) yes
C1 . C2 H2 120.6 no
C3 . C2 H2 120.4 no
C2 . C3 C4 118.7(4) yes
C2 . C3 H3 120.5 no
C4 . C3 H3 120.8 no
C3 . C4 C5 119.3(4) yes
C3 . C4 H4 120.3 no
C5 . C4 H4 120.3 no
C4 . C5 N1 122.6(3) yes
C4 . C5 H5 119.7 no
N1 . C5 H5 117.7 no
N2 . C6 C7 122.9(4) yes
N2 . C6 H6 117.1 no
C7 . C6 H6 120.0 no
C6 . C7 C8 119.3(4) yes
C6 . C7 H7 120.6 no
C8 . C7 H7 120.1 no
C7 . C8 C9 118.3(4) yes
C7 . C8 H8 121.5 no
C9 . C8 H8 120.3 no
C8 . C9 C10 119.8(4) yes
C8 . C9 H9 119.9 no
C10 . C9 H9 120.3 no
C9 . C10 N2 122.0(3) yes
C9 . C10 H10 120.9 no
N2 . C10 H10 117.1 no
N3 . C11 C12 121.4(3) yes
N3 . C11 H11 119.3 no
C12 . C11 H11 119.3 no
C11 . C12 C13 119.0(4) yes
C11 . C12 H12 121.0 no
C13 . C12 H12 120.0 no
C12 . C13 C14 119.3(4) yes
C12 . C13 H13 120.5 no
C14 . C13 H13 120.2 no
C13 . C14 C15 119.0(4) yes
C13 . C14 H14 121.7 no
C15 . C14 H14 119.3 no
C14 . C15 N3 122.3(3) yes
C14 . C15 H15 119.5 no
N3 . C15 H15 118.2 no
N4 . C16 C17 122.2(3) yes
N4 . C16 H16 118.4 no
C17 . C16 H16 119.4 no
C16 . C17 C18 119.2(3) yes
C16 . C17 H17 120.9 no
C18 . C17 H17 119.8 no
C17 . C18 C19 119.2(3) yes
C17 . C18 H18 119.8 no
C19 . C18 H18 121.0 no
C18 . C19 C20 118.8(4) yes
C18 . C19 H19 121.6 no
C20 . C19 H19 119.6 no
C19 . C20 N4 121.8(4) yes
C19 . C20 H20 120.6 no
N4 . C20 H20 117.5 no

loop_
_geom_bond_atom_site_label_1
_geom_bond_atom_site_label_2
_geom_bond_site_symmetry_2
_geom_bond_distance
_geom_bond_publ_flag
Cu1 F1 2_455 2.561(2) yes
Cu1 F3 . 2.263(2) yes
Cu1 N1 . 2.042(3) yes
Cu1 N2 . 2.042(3) yes
Cu1 N3 . 2.032(3) yes
Cu1 N4 . 2.027(3) yes
V1 O1 . 1.598(3) yes
V1 F1 . 1.925(2) yes
V1 F2 . 1.877(2) yes
V1 F3 . 1.815(2) yes
V1 F4 . 1.857(3) yes
N1 C1 . 1.346(4) yes
N1 C5 . 1.355(4) yes
N2 C6 . 1.344(5) yes
N2 C10 . 1.347(5) yes
N3 C11 . 1.335(5) yes
N3 C15 . 1.336(5) yes
N4 C16 . 1.348(4) yes
N4 C20 . 1.351(5) yes
C1 C2 . 1.382(5) yes
C1 H1 . 0.946 no
C2 C3 . 1.385(6) yes
C2 H2 . 0.925 no
C3 C4 . 1.379(6) yes
C3 H3 . 0.956 no
C4 C5 . 1.385(5) yes
C4 H4 . 0.941 no
C5 H5 . 0.940 no
C6 C7 . 1.377(5) yes
C6 H6 . 0.928 no
C7 C8 . 1.379(6) yes
C7 H7 . 0.931 no
C8 C9 . 1.376(6) yes
C8 H8 . 0.956 no
C9 C10 . 1.384(6) yes
C9 H9 . 0.935 no
C10 H10 . 0.938 no
C11 C12 . 1.393(5) yes
C11 H11 . 0.947 no
C12 C13 . 1.384(6) yes
C12 H12 . 0.938 no
C13 C14 . 1.360(6) yes
C13 H13 . 0.936 no
C14 C15 . 1.387(5) yes
C14 H14 . 0.932 no
C15 H15 . 0.925 no
C16 C17 . 1.377(5) yes
C16 H16 . 0.939 no
C17 C18 . 1.383(6) yes
C17 H17 . 0.945 no
C18 C19 . 1.386(6) yes
C18 H18 . 0.928 no
C19 C20 . 1.389(5) yes
C19 H19 . 0.936 no
C20 H20 . 0.929 no
